data_2222053
loop_
_publ_author_name
'Mosslemin, Mohammad Hossein'
'Nateghi, Mohammad Reza'
'Sadoughi, Hesamaddin'
'Lamei, Asal'

_publ_section_title
;4-(4-Chlorophenyl)-6-hydroxy-5-(2-thienylcarbonyl)-6-(trifluoromethyl)-3,4,5,6-tetrahydropyrimidin-2(1<i>H</i>)-one
 monohydrate
;
_journal_coeditor_code HK2682
_journal_issue 6
_journal_name_full 'Acta Crystallographica Section E'
_journal_page_first o1339
_journal_paper_doi 10.1107/S1600536809017097
_journal_volume 65
_journal_year 2009
_chemical_formula_iupac 'C16 H12 Cl F3 N2 O3 S , H2 O'
_chemical_formula_moiety 'C16 H12 Cl F3 N2 O3 S , H2 O'
_chemical_formula_sum 'C16 H14 Cl F3 N2 O4 S'
_chemical_formula_weight 422.81
_chemical_name_systematic
;
4-(4-Chlorophenyl)-6-hydroxy-5-(2-thienylcarbonyl)-6-(trifluoromethyl)-
3,4,5,6-tetrahydropyrimidin-2(1<i>H</i>)-one monohydrate
;
_space_group_IT_number 33
_symmetry_cell_setting orthorhombic
_symmetry_space_group_name_Hall 'P 2c -2ab'
_symmetry_space_group_name_H-M 'P b n 21'
_audit_creation_method 'WinGX routine CIF_UPDATE'
_cell_angle_alpha 90
_cell_angle_beta 90
_cell_angle_gamma 90
_cell_formula_units_Z 8
_cell_length_a 9.1156(6)
_cell_length_b 14.1582(7)
_cell_length_c 27.6012(17)
_cell_measurement_reflns_used 1879
_cell_measurement_temperature 298(2)
_cell_measurement_theta_max 29.20
_cell_measurement_theta_min 2.35
_cell_volume 3562.2(4)
_computing_cell_refinement 'SAINT (Bruker, 1998)'
_computing_data_collection 'SMART (Bruker, 1998)'
_computing_data_reduction 'SAINT (Bruker, 1998)'
_computing_molecular_graphics 'ORTEP-3 for Windows (Farrugia, 1997)'
_computing_publication_material 'WinGX (Farrugia, 1999)'
_computing_structure_refinement 'SHELXTL (Sheldrick, 2008)'
_computing_structure_solution 'SHELXTL (Sheldrick, 2008)'
_diffrn_measured_fraction_theta_full 0.994
_diffrn_measured_fraction_theta_max 0.994
_diffrn_measurement_device_type 'Bruker SMART CCD area-detector'
_diffrn_measurement_method '\f and \w scans'
_diffrn_radiation_type MoK\a
_diffrn_radiation_wavelength 0.71073
_diffrn_reflns_av_R_equivalents 0.0319
_diffrn_reflns_limit_h_max 12
_diffrn_reflns_limit_h_min -11
_diffrn_reflns_limit_k_max 19
_diffrn_reflns_limit_k_min -19
_diffrn_reflns_limit_l_max 36
_diffrn_reflns_limit_l_min -37
_diffrn_reflns_number 19595
_diffrn_reflns_theta_full 29.2
_diffrn_reflns_theta_max 29.2
_diffrn_reflns_theta_min 2.35
_diffrn_standards_number 0
_exptl_absorpt_coefficient_mu 0.388
_exptl_absorpt_correction_T_max 0.9231
_exptl_absorpt_correction_T_min 0.8601
_exptl_absorpt_correction_type multi-scan
_exptl_absorpt_process_details '(SADABS; Sheldrick, 1998)'
_exptl_crystal_colour colourless
_exptl_crystal_density_diffrn 1.577
_exptl_crystal_density_method 'not measured'
_exptl_crystal_description block
_exptl_crystal_F_000 1728
_exptl_crystal_size_max 0.5
_exptl_crystal_size_mid 0.3
_exptl_crystal_size_min 0.2
_refine_diff_density_max 0.408
_refine_diff_density_min -0.467
_refine_ls_abs_structure_details 'Flack (1983), 4326 Friedel pairs'
_refine_ls_abs_structure_Flack 0.18(8)
_refine_ls_extinction_method none
_refine_ls_goodness_of_fit_ref 1.07
_refine_ls_hydrogen_treatment mixed
_refine_ls_matrix_type full
_refine_ls_number_parameters 511
_refine_ls_number_reflns 9251
_refine_ls_restrained_S_all 1.07
_refine_ls_R_factor_gt 0.0554
_refine_ls_shift/su_max 0.012
_refine_ls_structure_factor_coef Fsqd
_refine_ls_weighting_details 'calc w = 1/[\s^2^(Fo^2^)+(0.0679P)^2^+1.8489P] where P=(Fo^2^+2Fc^2^)/3'
_refine_ls_weighting_scheme calc
_refine_ls_wR_factor_ref 0.1461
_reflns_number_gt 7478
_reflns_number_total 9251
_reflns_threshold_expression I>2\s(I)
_cod_data_source_file hk2682.cif
_cod_data_source_block I
_cod_database_code 2222053
_cod_database_fobs_code 2222053

loop_
_symmetry_equiv_pos_as_xyz
x,y,z
-x,-y,1/2+z
1/2+x,1/2-y,1/2+z
1/2-x,1/2+y,z

loop_
_atom_site_type_symbol
_atom_site_label
_atom_site_fract_x
_atom_site_fract_y
_atom_site_fract_z
_atom_site_U_iso_or_equiv
_atom_site_adp_type
_atom_site_calc_flag
_atom_site_refinement_flags
_atom_site_occupancy
_atom_site_disorder_assembly
_atom_site_disorder_group
Cl Cl1 0.20863(18) 1.18591(11) 0.10132(6) 0.0800(4) Uani d . 1 . .
Cl Cl2 0.71737(17) 0.07620(11) 0.51510(6) 0.0829(5) Uani d . 1 . .
S S1 -0.37400(15) 0.85338(12) 0.12927(6) 0.0797(4) Uani d . 1 . .
S S2 0.13318(16) 0.40572(12) 0.48988(7) 0.0805(4) Uani d . 1 . .
O O1 -0.2355(3) 0.8588(2) 0.22653(14) 0.0540(8) Uani d . 1 . .
O O2 -0.0969(3) 0.71519(19) 0.27993(10) 0.0401(6) Uani d . 1 . .
H H2B -0.086(4) 0.665(3) 0.2992(15) 0.028(10) Uiso d . 1 . .
O O3 0.3549(3) 0.69972(17) 0.28201(10) 0.0414(6) Uani d . 1 . .
O O4 0.2597(3) 0.4046(3) 0.39238(14) 0.0539(8) Uani d . 1 . .
O O5 0.4027(3) 0.54419(17) 0.33543(9) 0.0394(5) Uani d . 1 . .
H H5 0.396(7) 0.604(4) 0.318(2) 0.088(18) Uiso d . 1 . .
O O6 0.8546(3) 0.55885(17) 0.33323(10) 0.0413(6) Uani d . 1 . .
O O7 0.3736(3) 0.9773(2) 0.30044(11) 0.0433(6) Uani d . 1 . .
H H7A 0.459(8) 0.964(4) 0.309(2) 0.09(2) Uiso d . 1 . .
H H7B 0.321(7) 0.993(4) 0.325(2) 0.080(18) Uiso d . 1 . .
O O8 0.8726(3) 0.2819(2) 0.31572(11) 0.0423(6) Uani d . 1 . .
H H8A 0.946(6) 0.278(3) 0.3038(17) 0.045(13) Uiso d . 1 . .
H H8B 0.820(6) 0.283(4) 0.291(2) 0.066(15) Uiso d . 1 . .
N N1 0.1334(3) 0.66639(19) 0.24968(11) 0.0335(6) Uani d . 1 . .
H H1A 0.1546 0.6074 0.247 0.04 Uiso calc R 1 . .
N N2 0.2184(4) 0.8206(2) 0.25512(13) 0.0408(7) Uani d . 1 . .
H H2A 0.291 0.8579 0.2605 0.049 Uiso calc R 1 . .
N N3 0.6328(3) 0.59341(18) 0.36587(10) 0.0314(5) Uani d . 1 . .
H H3A 0.6543 0.6524 0.3679 0.038 Uiso calc R 1 . .
N N4 0.7153(4) 0.43923(19) 0.36029(13) 0.0385(7) Uani d . 1 . .
H H4A 0.7864 0.4015 0.3535 0.046 Uiso calc R 1 . .
F F1 -0.0306(3) 0.61345(17) 0.16413(9) 0.0574(6) Uani d . 1 . .
F F2 -0.2295(3) 0.6369(2) 0.20268(16) 0.0684(9) Uani d . 1 . .
F F3 -0.0748(3) 0.53514(14) 0.22866(10) 0.0553(6) Uani d . 1 . .
F F4 0.4222(3) 0.72493(15) 0.38632(10) 0.0572(6) Uani d . 1 . .
F F5 0.2705(3) 0.6231(2) 0.41348(15) 0.0686(9) Uani d . 1 . .
F F6 0.4700(3) 0.64863(18) 0.45092(9) 0.0618(7) Uani d . 1 . .
C C1 -0.3412(9) 0.8435(4) 0.0706(3) 0.094(2) Uani d . 1 . .
H H1 -0.4133 0.8506 0.047 0.112 Uiso calc R 1 . .
C C2 -0.2010(10) 0.8242(5) 0.0601(2) 0.084(2) Uani d . 1 . .
H H2 -0.1682 0.8161 0.0285 0.1 Uiso calc R 1 . .
C C3 -0.1067(5) 0.8169(3) 0.10026(15) 0.0440(8) Uani d . 1 . .
H H3 -0.0063 0.8051 0.0994 0.053 Uiso calc R 1 . .
C C4 -0.1978(4) 0.8318(3) 0.14442(15) 0.0426(8) Uani d . 1 . .
C C5 -0.1541(4) 0.8292(2) 0.19488(13) 0.0343(7) Uani d . 1 . .
C C6 -0.0040(3) 0.7890(2) 0.20871(12) 0.0286(6) Uani d . 1 . .
H H6 0.0497 0.7749 0.1788 0.034 Uiso calc R 1 . .
C C7 -0.0144(3) 0.6974(2) 0.23879(11) 0.0288(6) Uani d . 1 . .
C C8 -0.0881(4) 0.6194(2) 0.20873(13) 0.0366(7) Uani d . 1 . .
C C9 0.2396(3) 0.7281(3) 0.26401(15) 0.0311(7) Uani d . 1 . .
C C10 0.0830(4) 0.8633(2) 0.23712(12) 0.0314(6) Uani d . 1 . .
H H10 0.0241 0.8855 0.2646 0.038 Uiso calc R 1 . .
C C11 0.1184(3) 0.9461(2) 0.20424(12) 0.0319(6) Uani d . 1 . .
C C12 0.2245(5) 0.9376(3) 0.1683(2) 0.0462(9) Uani d . 1 . .
H H12 0.2777 0.8818 0.1655 0.055 Uiso calc R 1 . .
C C13 0.2516(4) 1.0109(3) 0.13683(18) 0.0466(11) Uani d . 1 . .
H H13 0.3236 1.0052 0.1131 0.056 Uiso calc R 1 . .
C C14 0.1722(4) 1.0921(3) 0.14066(14) 0.0453(8) Uani d . 1 . .
C C15 0.0667(5) 1.1025(3) 0.17562(15) 0.0461(9) Uani d . 1 . .
H H15 0.0139 1.1586 0.178 0.055 Uiso calc R 1 . .
C C16 0.0395(4) 1.0292(2) 0.20716(14) 0.0397(7) Uani d . 1 . .
H H16 -0.0328 1.0358 0.2307 0.048 Uiso calc R 1 . .
C C17 0.1708(9) 0.4116(5) 0.5484(3) 0.088(2) Uani d . 1 . .
H H17 0.0997 0.4045 0.5723 0.105 Uiso calc R 1 . .
C C18 0.3112(9) 0.4273(4) 0.5583(2) 0.0804(18) Uani d . 1 . .
H H18 0.3463 0.4308 0.5899 0.096 Uiso calc R 1 . .
C C19 0.4056(5) 0.4386(3) 0.51657(13) 0.0444(8) Uani d . 1 . .
H H19 0.506 0.4501 0.5167 0.053 Uiso calc R 1 . .
C C20 0.3103(4) 0.4283(3) 0.47414(15) 0.0421(8) Uani d . 1 . .
C C21 0.3463(4) 0.4322(2) 0.42239(14) 0.0365(7) Uani d . 1 . .
C C22 0.4972(3) 0.4722(2) 0.40755(11) 0.0287(6) Uani d . 1 . .
H H22 0.5523 0.4871 0.4371 0.034 Uiso calc R 1 . .
C C23 0.4852(3) 0.5625(2) 0.37684(11) 0.0285(6) Uani d . 1 . .
C C24 0.4120(4) 0.6412(2) 0.40686(14) 0.0386(7) Uani d . 1 . .
C C25 0.7380(4) 0.5309(2) 0.35238(16) 0.0331(8) Uani d . 1 . .
C C26 0.5819(3) 0.3969(2) 0.37927(12) 0.0307(6) Uani d . 1 . .
H H26 0.5215 0.3742 0.3523 0.037 Uiso calc R 1 . .
C C27 0.6181(3) 0.3148(2) 0.41269(12) 0.0307(6) Uani d . 1 . .
C C28 0.5391(4) 0.2319(2) 0.40975(14) 0.0401(7) Uani d . 1 . .
H H28 0.4665 0.2253 0.3863 0.048 Uiso calc R 1 . .
C C29 0.5675(4) 0.1575(3) 0.44180(17) 0.0499(9) Uani d . 1 . .
H H29 0.5138 0.1017 0.4402 0.06 Uiso calc R 1 . .
C C30 0.6760(4) 0.1689(3) 0.47547(15) 0.0492(10) Uani d . 1 . .
C C31 0.7576(5) 0.2514(3) 0.4788(2) 0.0515(12) Uani d . 1 . .
H H31 0.8306 0.2575 0.5021 0.062 Uiso calc R 1 . .
C C32 0.7287(4) 0.3237(3) 0.44722(16) 0.0398(8) Uani d . 1 . .
H H32 0.7833 0.3791 0.4488 0.048 Uiso calc R 1 . .

loop_
_atom_site_aniso_label
_atom_site_aniso_U_11
_atom_site_aniso_U_22
_atom_site_aniso_U_33
_atom_site_aniso_U_12
_atom_site_aniso_U_13
_atom_site_aniso_U_23
Cl1 0.0826(8) 0.0777(8) 0.0797(9) -0.0138(7) 0.0002(8) 0.0486(7)
Cl2 0.0798(8) 0.0833(8) 0.0856(10) 0.0318(7) 0.0201(8) 0.0568(8)
S1 0.0514(6) 0.0965(10) 0.0912(11) 0.0052(7) -0.0265(7) 0.0229(8)
S2 0.0571(7) 0.0907(10) 0.0937(11) -0.0052(7) 0.0273(8) 0.0203(8)
O1 0.0466(16) 0.0612(18) 0.054(2) 0.0213(13) 0.0096(13) 0.0121(15)
O2 0.0436(14) 0.0339(12) 0.0427(14) 0.0050(11) 0.0152(11) 0.0097(11)
O3 0.0324(12) 0.0356(12) 0.0561(16) -0.0016(9) -0.0148(11) 0.0126(11)
O4 0.0398(15) 0.0719(19) 0.050(2) -0.0212(13) -0.0117(12) 0.0137(15)
O5 0.0443(13) 0.0339(12) 0.0400(13) -0.0061(10) -0.0126(11) 0.0086(10)
O6 0.0356(12) 0.0367(12) 0.0515(15) 0.0034(10) 0.0149(11) 0.0112(11)
O7 0.0327(13) 0.0486(15) 0.0486(16) -0.0070(11) 0.0040(11) -0.0024(12)
O8 0.0315(13) 0.0482(15) 0.0472(15) 0.0060(11) -0.0037(12) -0.0004(12)
N1 0.0298(12) 0.0255(12) 0.0451(17) 0.0001(10) -0.0053(11) 0.0014(11)
N2 0.0395(14) 0.0272(13) 0.056(2) -0.0045(12) -0.0210(15) 0.0089(12)
N3 0.0281(12) 0.0246(11) 0.0414(15) -0.0004(9) 0.0072(11) 0.0021(10)
N4 0.0399(14) 0.0280(12) 0.0475(18) 0.0089(12) 0.0166(14) 0.0047(11)
F1 0.0750(16) 0.0529(13) 0.0443(13) -0.0109(12) -0.0044(12) -0.0085(11)
F2 0.0333(11) 0.0598(15) 0.112(3) -0.0091(11) -0.0239(15) 0.0002(16)
F3 0.0688(15) 0.0297(9) 0.0674(16) -0.0121(10) -0.0203(13) 0.0055(10)
F4 0.0739(16) 0.0313(10) 0.0664(16) 0.0138(10) 0.0233(13) 0.0062(10)
F5 0.0312(10) 0.0600(15) 0.115(3) 0.0080(10) 0.0226(15) -0.0060(16)
F6 0.0785(18) 0.0637(14) 0.0433(13) 0.0138(13) 0.0042(12) -0.0161(11)
C1 0.115(5) 0.076(4) 0.090(5) 0.007(4) -0.071(4) 0.007(3)
C2 0.132(6) 0.077(4) 0.041(3) 0.015(4) -0.022(3) 0.003(2)
C3 0.053(2) 0.0481(19) 0.0310(17) 0.0122(16) -0.0079(16) 0.0067(15)
C4 0.0383(18) 0.0404(17) 0.049(2) 0.0002(14) -0.0079(15) 0.0121(16)
C5 0.0302(15) 0.0331(15) 0.0397(18) 0.0016(12) 0.0018(12) 0.0065(13)
C6 0.0256(13) 0.0301(13) 0.0302(15) -0.0005(10) 0.0013(11) 0.0037(12)
C7 0.0250(13) 0.0266(12) 0.0348(15) -0.0014(10) -0.0003(11) 0.0006(11)
C8 0.0340(15) 0.0332(15) 0.0427(18) -0.0031(12) -0.0074(14) 0.0016(13)
C9 0.0307(16) 0.0329(15) 0.0297(19) -0.0014(12) -0.0019(11) 0.0048(13)
C10 0.0381(16) 0.0238(12) 0.0322(16) 0.0010(11) -0.0003(12) 0.0029(11)
C11 0.0342(15) 0.0302(14) 0.0312(15) -0.0020(11) -0.0042(12) 0.0048(12)
C12 0.0484(19) 0.0333(17) 0.057(3) 0.0017(15) 0.012(2) -0.0047(16)
C13 0.051(3) 0.051(2) 0.037(3) -0.0155(17) 0.0098(15) 0.0014(18)
C14 0.0478(19) 0.0446(19) 0.0435(19) -0.0134(16) -0.0069(16) 0.0182(16)
C15 0.047(2) 0.0348(16) 0.056(2) 0.0060(15) -0.0049(17) 0.0120(16)
C16 0.0369(16) 0.0360(16) 0.0464(19) 0.0024(13) 0.0037(15) 0.0045(15)
C17 0.106(5) 0.074(4) 0.083(4) 0.001(3) 0.059(4) 0.014(3)
C18 0.122(6) 0.070(3) 0.050(3) 0.0003(3) 0.017(3) 0.015(2)
C19 0.054(2) 0.052(2) 0.0271(17) 0.0350(3) 0.0152(15) 0.0050(15)
C20 0.0339(17) 0.0429(18) 0.050(2) 0.0030(14) 0.0108(15) 0.0132(15)
C21 0.0302(15) 0.0361(15) 0.0431(18) -0.0016(12) 0.0007(13) 0.0118(14)
C22 0.0261(13) 0.0304(13) 0.0297(15) -0.0015(10) -0.0009(11) 0.0030(11)
C23 0.0252(13) 0.0282(13) 0.0321(15) -0.0007(10) -0.0010(11) 0.0027(11)
C24 0.0289(14) 0.0389(16) 0.048(2) 0.0046(12) 0.0079(14) 0.0032(14)
C25 0.0289(16) 0.0306(15) 0.040(2) 0.0029(11) 0.0083(12) 0.0042(14)
C26 0.0335(14) 0.0278(13) 0.0309(15) -0.0023(11) 0.0024(12) 0.0058(11)
C27 0.0295(13) 0.0270(13) 0.0355(16) 0.0035(11) 0.0015(12) 0.0037(12)
C28 0.0408(16) 0.0333(15) 0.046(2) -0.0028(13) 0.0000(15) 0.0101(14)
C29 0.047(2) 0.0364(17) 0.067(3) -0.0020(15) 0.0094(19) 0.0194(17)
C30 0.0469(19) 0.052(2) 0.049(2) 0.0184(17) 0.0188(17) 0.0210(18)
C31 0.053(3) 0.055(2) 0.046(3) 0.0143(18) -0.0053(17) 0.004(2)
C32 0.0390(17) 0.0401(17) 0.040(2) 0.0013(14) -0.0057(15) 0.0058(15)

loop_
_atom_type_symbol
_atom_type_description
_atom_type_scat_dispersion_real
_atom_type_scat_dispersion_imag
_atom_type_scat_source
C C 0.0033 0.0016 'International Tables Vol C Tables 4.2.6.8 and 6.1.1.4'
H H 0 0 'International Tables Vol C Tables 4.2.6.8 and 6.1.1.4'
N N 0.0061 0.0033 'International Tables Vol C Tables 4.2.6.8 and 6.1.1.4'
Cl Cl 0.1484 0.1585 'International Tables Vol C Tables 4.2.6.8 and 6.1.1.4'
F F 0.0171 0.0103 'International Tables Vol C Tables 4.2.6.8 and 6.1.1.4'
O O 0.0106 0.006 'International Tables Vol C Tables 4.2.6.8 and 6.1.1.4'
S S 0.1246 0.1234 'International Tables Vol C Tables 4.2.6.8 and 6.1.1.4'

loop_
_geom_angle_atom_site_label_1
_geom_angle_atom_site_label_2
_geom_angle_atom_site_label_3
_geom_angle_site_symmetry_1
_geom_angle_site_symmetry_3
_geom_angle
_geom_angle_publ_flag
C1 S1 C4 . . 93.2(3) ?
C17 S2 C20 . . 92.5(3) ?
C7 O2 H2B . . 107(3) ?
C23 O5 H5 . . 106(4) ?
H7A O7 H7B . . 110(6) ?
H8A O8 H8B . . 99(5) ?
C7 N1 H1A . . 119.1 ?
C9 N1 C7 . . 121.8(3) ?
C9 N1 H1A . . 119.1 ?
C9 N2 C10 . . 125.9(3) ?
C9 N2 H2A . . 117.1 ?
C10 N2 H2A . . 117.1 ?
C23 N3 H3A . . 119.4 ?
C25 N3 C23 . . 121.1(3) ?
C25 N3 H3A . . 119.4 ?
C25 N4 C26 . . 126.2(3) ?
C25 N4 H4A . . 116.9 ?
C26 N4 H4A . . 116.9 ?
C2 C1 S1 . . 113.7(4) ?
C2 C1 H1 . . 123.2 ?
S1 C1 H1 . . 123.2 ?
C1 C2 C3 . . 115.4(6) ?
C1 C2 H2 . . 122.3 ?
C3 C2 H2 . . 122.3 ?
C2 C3 C4 . . 107.1(4) ?
C2 C3 H3 . . 126.5 ?
C4 C3 H3 . . 126.5 ?
C5 C4 C3 . . 129.0(3) ?
C5 C4 S1 . . 120.3(3) ?
C3 C4 S1 . . 110.7(3) ?
O1 C5 C4 . . 120.8(3) ?
O1 C5 C6 . . 119.5(3) ?
C4 C5 C6 . . 119.7(3) ?
C5 C6 C10 . . 109.6(2) ?
C5 C6 C7 . . 113.1(2) ?
C10 C6 C7 . . 109.5(2) ?
C5 C6 H6 . . 108.2 ?
C10 C6 H6 . . 108.2 ?
C7 C6 H6 . . 108.2 ?
O2 C7 N1 . . 112.9(3) ?
O2 C7 C8 . . 109.6(3) ?
N1 C7 C8 . . 107.5(2) ?
O2 C7 C6 . . 108.8(2) ?
N1 C7 C6 . . 108.0(2) ?
C8 C7 C6 . . 109.9(2) ?
F3 C8 F2 . . 108.2(3) ?
F3 C8 F1 . . 106.9(3) ?
F2 C8 F1 . . 106.0(3) ?
F3 C8 C7 . . 112.7(3) ?
F2 C8 C7 . . 111.0(3) ?
F1 C8 C7 . . 111.7(3) ?
O3 C9 N2 . . 120.9(3) ?
O3 C9 N1 . . 121.0(3) ?
N2 C9 N1 . . 118.0(3) ?
N2 C10 C11 . . 110.1(3) ?
N2 C10 C6 . . 109.1(2) ?
C11 C10 C6 . . 109.5(3) ?
N2 C10 H10 . . 109.4 ?
C11 C10 H10 . . 109.4 ?
C6 C10 H10 . . 109.4 ?
C16 C11 C12 . . 118.5(3) ?
C16 C11 C10 . . 120.8(3) ?
C12 C11 C10 . . 120.5(3) ?
C13 C12 C11 . . 120.6(4) ?
C13 C12 H12 . . 119.7 ?
C11 C12 H12 . . 119.7 ?
C14 C13 C12 . . 119.5(4) ?
C14 C13 H13 . . 120.3 ?
C12 C13 H13 . . 120.3 ?
C13 C14 C15 . . 121.2(4) ?
C13 C14 Cl1 . . 119.5(3) ?
C15 C14 Cl1 . . 119.3(3) ?
C14 C15 C16 . . 119.4(3) ?
C14 C15 H15 . . 120.3 ?
C16 C15 H15 . . 120.3 ?
C15 C16 C11 . . 120.8(3) ?
C15 C16 H16 . . 119.6 ?
C11 C16 H16 . . 119.6 ?
C18 C17 S2 . . 114.3(4) ?
C18 C17 H17 . . 122.9 ?
S2 C17 H17 . . 122.9 ?
C17 C18 C19 . . 115.2(5) ?
C17 C18 H18 . . 122.4 ?
C19 C18 H18 . . 122.4 ?
C18 C19 C20 . . 105.9(4) ?
C18 C19 H19 . . 127.1 ?
C20 C19 H19 . . 127.1 ?
C19 C20 C21 . . 130.0(3) ?
C19 C20 S2 . . 112.1(3) ?
C21 C20 S2 . . 117.9(3) ?
O4 C21 C20 . . 120.6(3) ?
O4 C21 C22 . . 121.3(3) ?
C20 C21 C22 . . 118.2(3) ?
C26 C22 C23 . . 109.5(2) ?
C26 C22 C21 . . 109.3(2) ?
C23 C22 C21 . . 112.8(2) ?
C26 C22 H22 . . 108.4 ?
C23 C22 H22 . . 108.4 ?
C21 C22 H22 . . 108.4 ?
O5 C23 N3 . . 112.8(3) ?
O5 C23 C22 . . 109.6(2) ?
N3 C23 C22 . . 107.5(2) ?
O5 C23 C24 . . 110.0(3) ?
N3 C23 C24 . . 107.3(2) ?
C22 C23 C24 . . 109.6(2) ?
F4 C24 F5 . . 107.6(3) ?
F4 C24 F6 . . 107.1(3) ?
F5 C24 F6 . . 106.0(3) ?
F4 C24 C23 . . 112.9(3) ?
F5 C24 C23 . . 110.8(3) ?
F6 C24 C23 . . 112.1(3) ?
O6 C25 N4 . . 120.6(3) ?
O6 C25 N3 . . 120.6(3) ?
N4 C25 N3 . . 118.8(3) ?
N4 C26 C27 . . 110.6(3) ?
N4 C26 C22 . . 108.6(2) ?
C27 C26 C22 . . 109.4(3) ?
N4 C26 H26 . . 109.4 ?
C27 C26 H26 . . 109.4 ?
C22 C26 H26 . . 109.4 ?
C28 C27 C32 . . 119.6(3) ?
C28 C27 C26 . . 120.1(3) ?
C32 C27 C26 . . 120.2(3) ?
C27 C28 C29 . . 120.5(4) ?
C27 C28 H28 . . 119.8 ?
C29 C28 H28 . . 119.8 ?
C30 C29 C28 . . 118.3(4) ?
C30 C29 H29 . . 120.8 ?
C28 C29 H29 . . 120.8 ?
C29 C30 C31 . . 122.2(4) ?
C29 C30 Cl2 . . 119.5(3) ?
C31 C30 Cl2 . . 118.3(4) ?
C32 C31 C30 . . 118.9(4) ?
C32 C31 H31 . . 120.6 ?
C30 C31 H31 . . 120.6 ?
C31 C32 C27 . . 120.5(4) ?
C31 C32 H32 . . 119.7 ?
C27 C32 H32 . . 119.7 ?

loop_
_geom_bond_atom_site_label_1
_geom_bond_atom_site_label_2
_geom_bond_site_symmetry_2
_geom_bond_distance
_geom_bond_publ_flag
O2 H2B . 0.89(4) ?
O5 H5 . 0.99(6) ?
O7 H7A . 0.84(7) ?
O7 H7B . 0.87(7) ?
O8 H8A . 0.75(5) ?
O8 H8B . 0.84(6) ?
N1 H1A . 0.86 ?
N2 H2A . 0.86 ?
N3 H3A . 0.86 ?
N4 H4A . 0.86 ?
C1 C2 . 1.338(11) ?
C1 S1 . 1.653(8) ?
C1 H1 . 0.93 ?
C2 C3 . 1.407(7) ?
C2 H2 . 0.93 ?
C3 C4 . 1.490(6) ?
C3 H3 . 0.93 ?
C4 C5 . 1.449(5) ?
C4 S1 . 1.688(4) ?
C5 O1 . 1.221(5) ?
C5 C6 . 1.530(4) ?
C6 C10 . 1.533(4) ?
C6 C7 . 1.543(4) ?
C6 H6 . 0.98 ?
C7 O2 . 1.385(4) ?
C7 N1 . 1.448(4) ?
C7 C8 . 1.536(4) ?
C8 F3 . 1.319(4) ?
C8 F2 . 1.323(4) ?
C8 F1 . 1.340(4) ?
C9 O3 . 1.230(4) ?
C9 N2 . 1.347(4) ?
C9 N1 . 1.363(4) ?
C10 N2 . 1.461(4) ?
C10 C11 . 1.517(4) ?
C10 H10 . 0.98 ?
C11 C16 . 1.382(5) ?
C11 C12 . 1.391(5) ?
C12 C13 . 1.376(6) ?
C12 H12 . 0.93 ?
C13 C14 . 1.363(6) ?
C13 H13 . 0.93 ?
C14 C15 . 1.370(6) ?
C14 Cl1 . 1.747(4) ?
C15 C16 . 1.377(5) ?
C15 H15 . 0.93 ?
C16 H16 . 0.93 ?
C17 C18 . 1.328(11) ?
C17 S2 . 1.652(8) ?
C17 H17 . 0.93 ?
C18 C19 . 1.448(7) ?
C18 H18 . 0.93 ?
C19 C20 . 1.465(6) ?
C19 H19 . 0.93 ?
C20 C21 . 1.467(5) ?
C20 S2 . 1.703(4) ?
C21 O4 . 1.209(5) ?
C21 C22 . 1.542(4) ?
C22 C26 . 1.530(4) ?
C22 C23 . 1.538(4) ?
C22 H22 . 0.98 ?
C23 O5 . 1.393(4) ?
C23 N3 . 1.447(4) ?
C23 C24 . 1.541(4) ?
C24 F4 . 1.317(4) ?
C24 F5 . 1.328(4) ?
C24 F6 . 1.330(5) ?
C25 O6 . 1.252(4) ?
C25 N4 . 1.332(4) ?
C25 N3 . 1.357(4) ?
C26 N4 . 1.453(4) ?
C26 C27 . 1.520(4) ?
C26 H26 . 0.98 ?
C27 C28 . 1.380(5) ?
C27 C32 . 1.393(5) ?
C28 C29 . 1.399(5) ?
C28 H28 . 0.93 ?
C29 C30 . 1.367(6) ?
C29 H29 . 0.93 ?
C30 C31 . 1.388(7) ?
C30 Cl2 . 1.750(4) ?
C31 C32 . 1.370(6) ?
C31 H31 . 0.93 ?
C32 H32 . 0.93 ?

loop_
_geom_hbond_atom_site_label_D
_geom_hbond_atom_site_label_H
_geom_hbond_atom_site_label_A
_geom_hbond_site_symmetry_A
_geom_hbond_distance_DH
_geom_hbond_distance_HA
_geom_hbond_distance_DA
_geom_hbond_angle_DHA
_geom_hbond_publ_flag
N1 H1A F3 . 0.86 2.38 2.719(4) 104 yes
N1 H1A O7 4_545 0.86 2.37 3.022(4) 132 yes
N2 H2A O7 . 0.86 2.15 2.914(4) 147 yes
O2 H2B O6 1_455 0.89(4) 1.85(4) 2.694(4) 156(3) yes
N3 H3A F4 . 0.86 2.41 2.733(4) 103 yes
N3 H3A O8 4_655 0.86 2.34 3.007(4) 134 yes
N4 H4A O8 . 0.86 2.14 2.921(4) 151 yes
O5 H5 O3 . 0.98(6) 1.72(6) 2.686(4) 169(6) yes
O7 H7A O6 4_655 0.84(7) 2.27(7) 2.879(4) 130(5) yes
O7 H7B O4 4_555 0.86(6) 2.36(6) 2.996(5) 131(5) yes
O7 H7B O5 4_555 0.86(6) 2.18(6) 2.859(4) 135(5) yes
O8 H8A O3 4_645 0.75(5) 2.21(5) 2.897(4) 153(4) yes
O8 H8B O1 4_545 0.83(5) 2.22(6) 2.968(5) 150(5) yes
O8 H8B O2 4_545 0.83(5) 2.27(6) 2.861(4) 128(5) yes

loop_
_geom_torsion_atom_site_label_1
_geom_torsion_atom_site_label_2
_geom_torsion_atom_site_label_3
_geom_torsion_atom_site_label_4
_geom_torsion_site_symmetry_1
_geom_torsion_site_symmetry_2
_geom_torsion_site_symmetry_3
_geom_torsion_site_symmetry_4
_geom_torsion
_geom_torsion_publ_flag
S1 C1 C2 C3 . . . . -0.8(8) ?
C1 C2 C3 C4 . . . . 1.3(7) ?
C2 C3 C4 C5 . . . . 178.4(5) ?
C2 C3 C4 S1 . . . . -1.2(5) ?
C3 C4 C5 O1 . . . . 167.1(4) ?
S1 C4 C5 O1 . . . . -13.2(5) ?
C3 C4 C5 C6 . . . . -12.8(6) ?
S1 C4 C5 C6 . . . . 166.8(3) ?
O1 C5 C6 C10 . . . . -56.5(4) ?
C4 C5 C6 C10 . . . . 123.4(3) ?
O1 C5 C6 C7 . . . . 65.9(4) ?
C4 C5 C6 C7 . . . . -114.1(3) ?
C5 C6 C7 O2 . . . . -57.0(3) ?
C10 C6 C7 O2 . . . . 65.5(3) ?
C5 C6 C7 N1 . . . . -179.9(3) ?
C10 C6 C7 N1 . . . . -57.4(3) ?
C5 C6 C7 C8 . . . . 63.1(3) ?
C10 C6 C7 C8 . . . . -174.5(3) ?
O2 C7 C8 F3 . . . . -72.8(4) ?
N1 C7 C8 F3 . . . . 50.3(4) ?
C6 C7 C8 F3 . . . . 167.7(3) ?
O2 C7 C8 F2 . . . . 48.7(4) ?
N1 C7 C8 F2 . . . . 171.8(3) ?
C6 C7 C8 F2 . . . . -70.8(4) ?
O2 C7 C8 F1 . . . . 166.9(3) ?
N1 C7 C8 F1 . . . . -70.0(3) ?
C6 C7 C8 F1 . . . . 47.3(3) ?
C5 C6 C10 N2 . . . . 173.3(3) ?
C7 C6 C10 N2 . . . . 48.7(3) ?
C5 C6 C10 C11 . . . . -66.2(3) ?
C7 C6 C10 C11 . . . . 169.2(3) ?
N2 C10 C11 C16 . . . . -137.7(3) ?
C6 C10 C11 C16 . . . . 102.4(4) ?
N2 C10 C11 C12 . . . . 46.7(4) ?
C6 C10 C11 C12 . . . . -73.2(4) ?
C16 C11 C12 C13 . . . . 1.0(6) ?
C10 C11 C12 C13 . . . . 176.7(4) ?
C11 C12 C13 C14 . . . . -0.9(7) ?
C12 C13 C14 C15 . . . . 0.7(7) ?
C12 C13 C14 Cl1 . . . . 179.0(4) ?
C13 C14 C15 C16 . . . . -0.6(6) ?
Cl1 C14 C15 C16 . . . . -179.0(3) ?
C14 C15 C16 C11 . . . . 0.7(6) ?
C12 C11 C16 C15 . . . . -0.9(6) ?
C10 C11 C16 C15 . . . . -176.6(3) ?
S2 C17 C18 C19 . . . . 1.3(7) ?
C17 C18 C19 C20 . . . . -0.1(6) ?
C18 C19 C20 C21 . . . . -179.4(4) ?
C18 C19 C20 S2 . . . . -1.1(4) ?
C19 C20 C21 O4 . . . . 165.8(4) ?
S2 C20 C21 O4 . . . . -12.3(5) ?
C19 C20 C21 C22 . . . . -14.0(6) ?
S2 C20 C21 C22 . . . . 167.8(2) ?
O4 C21 C22 C26 . . . . -58.9(4) ?
C20 C21 C22 C26 . . . . 120.9(3) ?
O4 C21 C22 C23 . . . . 63.1(4) ?
C20 C21 C22 C23 . . . . -117.0(3) ?
C26 C22 C23 O5 . . . . 64.1(3) ?
C21 C22 C23 O5 . . . . -57.8(3) ?
C26 C22 C23 N3 . . . . -58.8(3) ?
C21 C22 C23 N3 . . . . 179.3(3) ?
C26 C22 C23 C24 . . . . -175.1(3) ?
C21 C22 C23 C24 . . . . 63.0(3) ?
O5 C23 C24 F4 . . . . -71.1(3) ?
N3 C23 C24 F4 . . . . 51.9(4) ?
C22 C23 C24 F4 . . . . 168.3(3) ?
O5 C23 C24 F5 . . . . 49.6(4) ?
N3 C23 C24 F5 . . . . 172.6(3) ?
C22 C23 C24 F5 . . . . -71.0(4) ?
O5 C23 C24 F6 . . . . 167.8(3) ?
N3 C23 C24 F6 . . . . -69.2(3) ?
C22 C23 C24 F6 . . . . 47.2(4) ?
C23 C22 C26 N4 . . . . 48.8(3) ?
C21 C22 C26 N4 . . . . 172.8(3) ?
C23 C22 C26 C27 . . . . 169.7(2) ?
C21 C22 C26 C27 . . . . -66.3(3) ?
N4 C26 C27 C28 . . . . -136.7(3) ?
C22 C26 C27 C28 . . . . 103.7(4) ?
N4 C26 C27 C32 . . . . 44.8(4) ?
C22 C26 C27 C32 . . . . -74.8(4) ?
C32 C27 C28 C29 . . . . 1.3(6) ?
C26 C27 C28 C29 . . . . -177.2(3) ?
C27 C28 C29 C30 . . . . -0.7(6) ?
C28 C29 C30 C31 . . . . 0.2(6) ?
C28 C29 C30 Cl2 . . . . -178.4(3) ?
C29 C30 C31 C32 . . . . -0.2(7) ?
Cl2 C30 C31 C32 . . . . 178.4(3) ?
C30 C31 C32 C27 . . . . 0.8(7) ?
C28 C27 C32 C31 . . . . -1.3(6) ?
C26 C27 C32 C31 . . . . 177.2(4) ?
O3 C9 N1 C7 . . . . 165.8(4) ?
N2 C9 N1 C7 . . . . -18.2(5) ?
O2 C7 N1 C9 . . . . -77.2(4) ?
C8 C7 N1 C9 . . . . 161.8(3) ?
C6 C7 N1 C9 . . . . 43.2(4) ?
O3 C9 N2 C10 . . . . -175.4(4) ?
N1 C9 N2 C10 . . . . 8.6(6) ?
C11 C10 N2 C9 . . . . -145.7(4) ?
C6 C10 N2 C9 . . . . -25.5(5) ?
O6 C25 N3 C23 . . . . 164.7(4) ?
N4 C25 N3 C23 . . . . -15.9(6) ?
O5 C23 N3 C25 . . . . -77.9(4) ?
C22 C23 N3 C25 . . . . 43.0(4) ?
C24 C23 N3 C25 . . . . 160.8(3) ?
O6 C25 N4 C26 . . . . -175.8(4) ?
N3 C25 N4 C26 . . . . 4.8(7) ?
C27 C26 N4 C25 . . . . -142.9(4) ?
C22 C26 N4 C25 . . . . -22.8(5) ?
C2 C1 S1 C4 . . . . 0.0(6) ?
C5 C4 S1 C1 . . . . -179.0(4) ?
C3 C4 S1 C1 . . . . 0.8(4) ?
C18 C17 S2 C20 . . . . -1.7(5) ?
C19 C20 S2 C17 . . . . 1.6(4) ?
C21 C20 S2 C17 . . . . -179.9(4) ?
